data_2227340
loop_
_publ_author_name
'Tansuwan, Srinuan'
'Chanaprat, Porntana'
'Teerawatananond, Thapong'
'Muangsin, Nongnuj'
'Pornpakakul, Surachai'

_publ_section_title
;
 (4<i>S</i>,5<i>S</i>,6<i>S</i>)-4-Hydroxy-3-methoxy-5-methyl-5,6-epoxycyclohex-2-en-1-one
;
_journal_coeditor_code CV2746
_journal_issue 9
_journal_name_full 'Acta Crystallographica Section E'
_journal_page_first o2263
_journal_paper_doi 10.1107/S1600536810030850
_journal_volume 66
_journal_year 2010
_chemical_formula_iupac 'C8 H10 O4'
_chemical_formula_moiety 'C8 H10 O4'
_chemical_formula_sum 'C8 H10 O4'
_chemical_formula_weight 170.16
_chemical_name_systematic
;
(4<i>S</i>,5<i>S</i>,6<i>S</i>)-4-Hydroxy-3-methoxy-5-methyl-5,6-
epoxycyclohex-2-en-1-one
;
_space_group_IT_number 19
_symmetry_cell_setting orthorhombic
_symmetry_space_group_name_Hall 'P 2ac 2ab'
_symmetry_space_group_name_H-M 'P 21 21 21'
_audit_creation_method 'WinGX routine CIF_UPDATE'
_cell_angle_alpha 90
_cell_angle_beta 90
_cell_angle_gamma 90
_cell_formula_units_Z 4
_cell_length_a 4.22080(10)
_cell_length_b 7.5459(3)
_cell_length_c 25.0802(8)
_cell_measurement_reflns_used 2855
_cell_measurement_temperature 293(2)
_cell_measurement_theta_max 32.76
_cell_measurement_theta_min 2.82
_cell_volume 798.80(4)
_computing_cell_refinement 'SAINT (Bruker, 2008)'
_computing_data_collection 'APEX2 (Bruker, 2008)'
_computing_data_reduction 'SAINT (Bruker, 2008)'
_computing_molecular_graphics 'ORTEP-3 (Farrugia, 1997)'
_computing_publication_material 'publCIF (Westrip, 2010)'
_computing_structure_refinement 'SHELXL97 (Sheldrick, 2008)'
_computing_structure_solution 'SHELXS97 (Sheldrick, 2008)'
_diffrn_ambient_temperature 293(2)
_diffrn_measured_fraction_theta_full 0.975
_diffrn_measured_fraction_theta_max 0.975
_diffrn_measurement_device_type 'Bruker SMART APEXII CCD area-detector'
_diffrn_measurement_method '\f and \w'
_diffrn_radiation_monochromator graphite
_diffrn_radiation_source Mo
_diffrn_radiation_type MoK\a
_diffrn_radiation_wavelength 0.71073
_diffrn_reflns_av_R_equivalents 0.0213
_diffrn_reflns_limit_h_max 6
_diffrn_reflns_limit_h_min -6
_diffrn_reflns_limit_k_max 7
_diffrn_reflns_limit_k_min -11
_diffrn_reflns_limit_l_max 32
_diffrn_reflns_limit_l_min -37
_diffrn_reflns_number 6038
_diffrn_reflns_theta_full 33.06
_diffrn_reflns_theta_max 33.06
_diffrn_reflns_theta_min 2.82
_exptl_absorpt_coefficient_mu 0.114
_exptl_absorpt_correction_type none
_exptl_crystal_colour colourless
_exptl_crystal_density_diffrn 1.415
_exptl_crystal_density_method 'not measured'
_exptl_crystal_description prism
_exptl_crystal_F_000 360
_exptl_crystal_size_max 0.42
_exptl_crystal_size_mid 0.40
_exptl_crystal_size_min 0.30
_refine_diff_density_max 0.319
_refine_diff_density_min -0.237
_refine_ls_extinction_method none
_refine_ls_goodness_of_fit_ref 1.07
_refine_ls_hydrogen_treatment constr
_refine_ls_matrix_type full
_refine_ls_number_parameters 112
_refine_ls_number_reflns 1768
_refine_ls_number_restraints 0
_refine_ls_restrained_S_all 1.07
_refine_ls_R_factor_gt 0.0406
_refine_ls_shift/su_max 0.001
_refine_ls_structure_factor_coef Fsqd
_refine_ls_weighting_details 'calc w=1/[\s^2^(Fo^2^)+(0.0798P)^2^+0.0232P] where P=(Fo^2^+2Fc^2^)/3'
_refine_ls_weighting_scheme calc
_refine_ls_wR_factor_ref 0.1163
_reflns_number_gt 1551
_reflns_number_total 1768
_reflns_threshold_expression I>2sigma(I)
_cod_data_source_file cv2746.cif
_cod_data_source_block I
_cod_database_code 2227340
_cod_database_fobs_code 2227340

loop_
_symmetry_equiv_pos_as_xyz
'x, y, z'
'-x+1/2, -y, z+1/2'
'x+1/2, -y+1/2, -z'
'-x, y+1/2, -z+1/2'

loop_
_atom_site_type_symbol
_atom_site_label
_atom_site_fract_x
_atom_site_fract_y
_atom_site_fract_z
_atom_site_U_iso_or_equiv
_atom_site_adp_type
_atom_site_calc_flag
_atom_site_refinement_flags
_atom_site_occupancy
_atom_site_disorder_assembly
_atom_site_disorder_group
C C1 0.6030(4) 0.12154(17) 0.88766(6) 0.0349(3) Uani d . 1 . .
C C2 0.6543(4) 0.19049(16) 0.83465(5) 0.0337(3) Uani d . 1 . .
H H2 0.6778 0.1121 0.8063 0.04 Uiso calc R 1 . .
C C3 0.6687(3) 0.36664(16) 0.82548(5) 0.0268(2) Uani d . 1 . .
C C4 0.6073(3) 0.50632(15) 0.86741(5) 0.0248(2) Uani d . 1 . .
H H4 0.3894 0.5489 0.8632 0.03 Uiso calc R 1 . .
C C5 0.6459(3) 0.43752(15) 0.92384(5) 0.0242(2) Uani d . 1 . .
C C6 0.6377(4) 0.24623(17) 0.93348(5) 0.0293(3) Uani d . 1 . .
H H6 0.5586 0.2064 0.9682 0.035 Uiso calc R 1 . .
C C7 0.5554(5) 0.56563(19) 0.96737(5) 0.0372(3) Uani d . 1 . .
H H7A 0.678 0.6721 0.9638 0.056 Uiso calc R 1 . .
H H7B 0.5964 0.5128 1.0015 0.056 Uiso calc R 1 . .
H H7C 0.3342 0.5936 0.9645 0.056 Uiso calc R 1 . .
C C8 0.7980(6) 0.3240(2) 0.73390(6) 0.0452(4) Uani d . 1 . .
H H8A 0.6217 0.2477 0.7264 0.068 Uiso calc R 1 . .
H H8B 0.9791 0.2537 0.7433 0.068 Uiso calc R 1 . .
H H8C 0.8461 0.3938 0.7029 0.068 Uiso calc R 1 . .
O O1 0.5405(5) -0.03468(14) 0.89674(5) 0.0594(5) Uani d . 1 . .
O O2 0.8156(3) 0.65036(13) 0.85837(4) 0.0392(3) Uani d . 1 . .
H H2A 0.735 0.7419 0.8696 0.059 Uiso calc R 1 . .
O O3 0.7187(4) 0.43952(13) 0.77758(4) 0.0379(3) Uani d . 1 . .
O O4 0.9367(3) 0.34098(15) 0.93283(4) 0.0350(2) Uani d . 1 . .

loop_
_atom_site_aniso_label
_atom_site_aniso_U_11
_atom_site_aniso_U_22
_atom_site_aniso_U_33
_atom_site_aniso_U_12
_atom_site_aniso_U_13
_atom_site_aniso_U_23
C1 0.0486(8) 0.0182(5) 0.0379(6) 0.0011(5) 0.0071(7) -0.0006(4)
C2 0.0484(8) 0.0210(5) 0.0318(6) -0.0004(5) 0.0055(6) -0.0066(4)
C3 0.0325(6) 0.0226(5) 0.0253(5) 0.0013(5) 0.0029(5) -0.0029(4)
C4 0.0297(5) 0.0174(4) 0.0272(5) 0.0020(4) 0.0042(4) -0.0011(4)
C5 0.0254(5) 0.0211(5) 0.0261(5) -0.0009(4) 0.0018(4) -0.0029(4)
C6 0.0360(6) 0.0231(5) 0.0289(5) 0.0008(5) 0.0029(5) 0.0024(4)
C7 0.0521(9) 0.0286(6) 0.0310(6) -0.0041(6) 0.0082(6) -0.0093(5)
C8 0.0645(11) 0.0422(8) 0.0290(6) 0.0011(9) 0.0103(7) -0.0080(6)
O1 0.1057(14) 0.0182(4) 0.0545(7) -0.0065(6) 0.0200(9) 0.0002(4)
O2 0.0545(7) 0.0199(4) 0.0431(5) -0.0081(4) 0.0158(5) -0.0024(4)
O3 0.0593(7) 0.0294(4) 0.0250(4) 0.0029(5) 0.0074(5) -0.0019(3)
O4 0.0280(5) 0.0368(5) 0.0400(5) 0.0022(4) -0.0047(4) 0.0019(4)

loop_
_atom_type_symbol
_atom_type_description
_atom_type_scat_dispersion_real
_atom_type_scat_dispersion_imag
_atom_type_scat_source
C C 0.0033 0.0016 'International Tables Vol C Tables 4.2.6.8 and 6.1.1.4'
H H 0 0 'International Tables Vol C Tables 4.2.6.8 and 6.1.1.4'
O O 0.0106 0.006 'International Tables Vol C Tables 4.2.6.8 and 6.1.1.4'

loop_
_geom_angle_atom_site_label_1
_geom_angle_atom_site_label_2
_geom_angle_atom_site_label_3
_geom_angle_site_symmetry_1
_geom_angle_site_symmetry_3
_geom_angle
_geom_angle_publ_flag
O1 C1 C2 . . 123.24(14) ?
O1 C1 C6 . . 118.88(14) ?
C2 C1 C6 . . 117.85(12) ?
C3 C2 C1 . . 121.21(11) ?
C3 C2 H2 . . 119.4 ?
C1 C2 H2 . . 119.4 ?
O3 C3 C2 . . 124.38(11) ?
O3 C3 C4 . . 111.41(10) ?
C2 C3 C4 . . 124.08(11) ?
O2 C4 C3 . . 108.50(10) ?
O2 C4 C5 . . 110.21(11) ?
C3 C4 C5 . . 113.09(10) ?
O2 C4 H4 . . 108.3 ?
C3 C4 H4 . . 108.3 ?
C5 C4 H4 . . 108.3 ?
O4 C5 C6 . . 59.82(9) ?
O4 C5 C7 . . 115.19(12) ?
C6 C5 C7 . . 120.44(11) ?
O4 C5 C4 . . 114.18(10) ?
C6 C5 C4 . . 119.29(10) ?
C7 C5 C4 . . 115.41(11) ?
O4 C6 C5 . . 59.43(9) ?
O4 C6 C1 . . 112.79(12) ?
C5 C6 C1 . . 119.79(11) ?
O4 C6 H6 . . 117.2 ?
C5 C6 H6 . . 117.2 ?
C1 C6 H6 . . 117.2 ?
C5 C7 H7A . . 109.5 ?
C5 C7 H7B . . 109.5 ?
H7A C7 H7B . . 109.5 ?
C5 C7 H7C . . 109.5 ?
H7A C7 H7C . . 109.5 ?
H7B C7 H7C . . 109.5 ?
O3 C8 H8A . . 109.5 ?
O3 C8 H8B . . 109.5 ?
H8A C8 H8B . . 109.5 ?
O3 C8 H8C . . 109.5 ?
H8A C8 H8C . . 109.5 ?
H8B C8 H8C . . 109.5 ?
C4 O2 H2A . . 109.5 ?
C3 O3 C8 . . 118.11(11) ?
C5 O4 C6 . . 60.75(8) ?

loop_
_geom_bond_atom_site_label_1
_geom_bond_atom_site_label_2
_geom_bond_site_symmetry_2
_geom_bond_distance
_geom_bond_publ_flag
C1 O1 . 1.2292(17) ?
C1 C2 . 1.444(2) ?
C1 C6 . 1.4924(19) ?
C2 C3 . 1.3503(17) ?
C2 H2 . 0.93 ?
C3 O3 . 1.3379(15) ?
C3 C4 . 1.5113(16) ?
C4 O2 . 1.4162(17) ?
C4 C5 . 1.5162(17) ?
C4 H4 . 0.98 ?
C5 O4 . 1.4448(16) ?
C5 C6 . 1.4640(18) ?
C5 C7 . 1.5074(17) ?
C6 O4 . 1.4506(18) ?
C6 H6 . 0.98 ?
C7 H7A . 0.96 ?
C7 H7B . 0.96 ?
C7 H7C . 0.96 ?
C8 O3 . 1.4393(17) ?
C8 H8A . 0.96 ?
C8 H8B . 0.96 ?
C8 H8C . 0.96 ?
O2 H2A . 0.82 ?

loop_
_geom_hbond_atom_site_label_D
_geom_hbond_atom_site_label_H
_geom_hbond_atom_site_label_A
_geom_hbond_site_symmetry_A
_geom_hbond_distance_DH
_geom_hbond_distance_HA
_geom_hbond_distance_DA
_geom_hbond_angle_DHA
O2 H2A O1 1_565 0.82 1.99 2.8148(17) 179.7
C4 H4 O2 1_455 0.98 2.54 3.521(2) 176.1
C6 H6 O4 3_457 0.98 2.56 3.5208(17) 166.7

loop_
_geom_torsion_atom_site_label_1
_geom_torsion_atom_site_label_2
_geom_torsion_atom_site_label_3
_geom_torsion_atom_site_label_4
_geom_torsion_site_symmetry_1
_geom_torsion_site_symmetry_2
_geom_torsion_site_symmetry_3
_geom_torsion_site_symmetry_4
_geom_torsion
_geom_torsion_publ_flag
O1 C1 C2 C3 . . . . 168.6(2) ?
C6 C1 C2 C3 . . . . -13.3(3) ?
C1 C2 C3 O3 . . . . 179.30(16) ?
C1 C2 C3 C4 . . . . -5.2(3) ?
O3 C3 C4 O2 . . . . -40.34(16) ?
C2 C3 C4 O2 . . . . 143.68(16) ?
O3 C3 C4 C5 . . . . -162.94(13) ?
C2 C3 C4 C5 . . . . 21.1(2) ?
O2 C4 C5 O4 . . . . -72.54(13) ?
C3 C4 C5 O4 . . . . 49.10(15) ?
O2 C4 C5 C6 . . . . -140.21(13) ?
C3 C4 C5 C6 . . . . -18.57(18) ?
O2 C4 C5 C7 . . . . 64.33(16) ?
C3 C4 C5 C7 . . . . -174.03(13) ?
C7 C5 C6 O4 . . . . -103.26(15) ?
C4 C5 C6 O4 . . . . 102.54(13) ?
O4 C5 C6 C1 . . . . -100.39(15) ?
C7 C5 C6 C1 . . . . 156.36(15) ?
C4 C5 C6 C1 . . . . 2.2(2) ?
O1 C1 C6 O4 . . . . 125.98(19) ?
C2 C1 C6 O4 . . . . -52.22(19) ?
O1 C1 C6 C5 . . . . -167.29(19) ?
C2 C1 C6 C5 . . . . 14.5(2) ?
C2 C3 O3 C8 . . . . -7.4(3) ?
C4 C3 O3 C8 . . . . 176.65(16) ?
C7 C5 O4 C6 . . . . 111.98(13) ?
C4 C5 O4 C6 . . . . -111.05(12) ?
C1 C6 O4 C5 . . . . 112.19(13) ?

loop_
_cod_related_entry_id
_cod_related_entry_database
_cod_related_entry_code
1 ChemSpider 4439447
